data_9007760
loop_
_publ_author_name
'Kanke, Y.'
'Kato, K.'
'Takayama-Muromachi E'
'Isobe, M.'

_publ_section_title
;
 Structure of Na0.56V2O5
;
_journal_name_full 'Acta Crystallographica, Section C'
_journal_page_first 536
_journal_page_last 538
_journal_paper_doi 10.1107/S0108270189008589
_journal_volume 46
_journal_year 1990
_chemical_formula_structural Na0.56V2O5
_chemical_formula_sum 'Na0.56 O5 V2'
_space_group_IT_number 12
_symmetry_space_group_name_Hall '-C 2y'
_symmetry_space_group_name_H-M 'C 1 2/m 1'
_cell_angle_alpha 90
_cell_angle_beta 90.91
_cell_angle_gamma 90
_cell_length_a 11.663
_cell_length_b 3.6532
_cell_length_c 8.92
_cell_formula_units_Z 4
_cell_volume 380.009
_database_code_amcsd 0010120
_exptl_crystal_density_diffrn 3.404
_cod_original_formula_sum 'V2 O5 Na.56'
_cod_database_code 9007760
_amcsd_formula_title Na0.56V2O5

loop_
_space_group_symop_operation_xyz
x,y,z
1/2+x,1/2+y,z
x,-y,z
1/2+x,1/2-y,z
-x,y,-z
1/2-x,1/2+y,-z
-x,-y,-z
1/2-x,1/2-y,-z

loop_
_atom_site_label
_atom_site_fract_x
_atom_site_fract_y
_atom_site_fract_z
_atom_site_occupancy
_atom_site_U_iso_or_equiv
V1 0.93676 0.00000 0.16574 1.00000 0.00874
V2 0.23279 0.00000 0.16614 1.00000 0.00904
O1 0.40150 0.00000 0.13670 1.00000 0.01229
O2 0.08120 0.00000 0.09980 1.00000 0.01191
O3 0.76140 0.00000 0.11880 1.00000 0.01305
O4 0.95410 0.00000 0.34570 1.00000 0.01824
O5 0.21850 0.00000 0.34510 1.00000 0.02153
Na 0.59930 0.00000 0.48030 0.56000 0.05573

loop_
_cod_related_entry_id
_cod_related_entry_database
_cod_related_entry_code
1 AMCSD 0010120
